data_4027199
loop_
_publ_author_name
'Tomohito Ide'
'Sho Sakamoto'
'Daisuke Takeuchi'
'Kohtaro Osakada'
'Shigeru Machida'

_publ_contact_author_email kosakada@res.titech.ac.jp
_publ_contact_author_fax +81-45-924-5224
_publ_contact_author_name 'Kohtaro Osakada'
_publ_contact_author_phone +81-45-924-5224
_publ_section_title
;
 Strained and Unstrained Macrocycles Composed of Carbazole and Butadiyne
 Units: Electronic State and Optical Properties
;
_journal_name_full 'Journal of Organic Chemistry'
_journal_page_first 4837
_journal_page_last 4841
_journal_paper_doi 10.1021/jo300441k
_journal_volume 77
_journal_year 2012
_chemical_formula_moiety 'C28 H15 N'
_chemical_formula_sum 'C28 H15 N'
_chemical_formula_weight 365.43
_space_group_IT_number 2
_symmetry_cell_setting triclinic
_symmetry_Int_Tables_number 2
_symmetry_space_group_name_Hall '-P 1'
_symmetry_space_group_name_H-M 'P -1'
_atom_sites_solution_hydrogens geom
_atom_sites_solution_primary direct
_atom_sites_solution_secondary difmap
_cell_angle_alpha 78.84(3)
_cell_angle_beta 78.62(3)
_cell_angle_gamma 80.20(3)
_cell_formula_units_Z 2
_cell_length_a 7.149(5)
_cell_length_b 9.428(6)
_cell_length_c 14.029(10)
_cell_measurement_reflns_used 2627
_cell_measurement_temperature 113
_cell_measurement_theta_max 27.48
_cell_measurement_theta_min 3.00
_cell_volume 900.8(11)
_computing_cell_refinement CrystalClear
_computing_data_collection 'CrystalClear (Rigaku/MSC Inc., 2006)'
_computing_data_reduction CrystalClear
_computing_molecular_graphics 'CrystalStructure 4.0'
_computing_publication_material 'CrystalStructure 4.0 (Rigaku, 2010)'
_computing_structure_refinement 'CRYSTALS (Carruthers, et al., 1999)'
_computing_structure_solution 'Il Milione (Burla, et al., 2007)'
_diffrn_ambient_temperature 113
_diffrn_detector_area_resol_mean 7.314
_diffrn_measured_fraction_theta_full 0.910
_diffrn_measured_fraction_theta_max 0.910
_diffrn_measurement_device_type 'Rigaku Saturn70'
_diffrn_measurement_method \w
_diffrn_radiation_type 'Mo K\a'
_diffrn_radiation_wavelength 0.71070
_diffrn_reflns_av_R_equivalents 0.0316
_diffrn_reflns_limit_h_max 9
_diffrn_reflns_limit_h_min -9
_diffrn_reflns_limit_k_max 10
_diffrn_reflns_limit_k_min -12
_diffrn_reflns_limit_l_max 18
_diffrn_reflns_limit_l_min -18
_diffrn_reflns_number 6691
_diffrn_reflns_theta_full 27.48
_diffrn_reflns_theta_max 27.48
_diffrn_standards_number 0
_exptl_absorpt_coefficient_mu 0.078
_exptl_absorpt_correction_T_max 0.988
_exptl_absorpt_correction_T_min 0.460
_exptl_absorpt_correction_type multi-scan
_exptl_absorpt_process_details 'REQAB (Rigaku, 1998)'
_exptl_crystal_colour orange
_exptl_crystal_density_diffrn 1.347
_exptl_crystal_description platelet
_exptl_crystal_F_000 380.00
_exptl_crystal_size_max 0.450
_exptl_crystal_size_mid 0.300
_exptl_crystal_size_min 0.150
_refine_diff_density_max 0.525
_refine_diff_density_min -0.496
_refine_ls_extinction_method none
_refine_ls_goodness_of_fit_ref 1.825
_refine_ls_hydrogen_treatment mixed
_refine_ls_number_parameters 280
_refine_ls_number_reflns 2848
_refine_ls_R_factor_gt 0.0758
_refine_ls_shift/su_max 0.000
_refine_ls_structure_factor_coef Fsqd
_refine_ls_weighting_details 'w = 1/[0.0010Fo^2^ + 1.0000\s(Fo^2^)]/(4Fo^2^)'
_refine_ls_weighting_scheme calc
_refine_ls_wR_factor_ref 0.2070
_reflns_number_gt 2398
_reflns_number_total 3759
_reflns_threshold_expression F^2^>2.0\s(F^2^)
_cod_data_source_file jo300441k_si_002.cif
_cod_data_source_block macrocycle1
_cod_original_cell_volume 900.7(10)
_cod_database_code 4027199

loop_
_symmetry_equiv_pos_site_id
_symmetry_equiv_pos_as_xyz
1 +X,+Y,+Z
2 -X,-Y,-Z

loop_
_atom_site_label
_atom_site_type_symbol
_atom_site_fract_x
_atom_site_fract_y
_atom_site_fract_z
_atom_site_U_iso_or_equiv
_atom_site_adp_type
_atom_site_occupancy
_atom_site_symmetry_multiplicity
_atom_site_calc_flag
_atom_site_refinement_flags
N1 N 0.6431(5) 0.5093(4) 0.5671(3) 0.0317(10) Uani 1.0 2 d .
C1 C 0.6463(5) 0.5495(4) 0.6566(3) 0.0260(10) Uani 1.0 2 d .
C2 C 0.7313(5) 0.6793(4) 0.6376(3) 0.0188(9) Uani 1.0 2 d .
C3 C 0.7785(5) 0.7308(4) 0.7143(3) 0.0266(10) Uani 1.0 2 d .
C4 C 0.7558(5) 0.6513(4) 0.8085(3) 0.0265(10) Uani 1.0 2 d .
C5 C 0.6525(5) 0.5308(4) 0.8288(3) 0.0296(11) Uani 1.0 2 d .
C6 C 0.5976(6) 0.4787(4) 0.7524(3) 0.0311(11) Uani 1.0 2 d .
C7 C 0.8475(6) 0.6869(4) 0.8861(3) 0.0298(11) Uani 1.0 2 d .
C8 C 0.7621(6) 0.6710(5) 0.9844(3) 0.0368(12) Uani 1.0 2 d .
C9 C 0.8579(8) 0.6934(5) 1.0563(3) 0.0484(15) Uani 1.0 2 d .
C10 C 1.0387(7) 0.7348(5) 1.0316(4) 0.0449(14) Uani 1.0 2 d .
C11 C 1.1299(6) 0.7507(4) 0.9354(3) 0.0333(12) Uani 1.0 2 d .
C12 C 1.0358(6) 0.7272(4) 0.8623(3) 0.0245(10) Uani 1.0 2 d .
C13 C 1.1415(6) 0.7480(4) 0.7628(3) 0.0302(11) Uani 1.0 2 d .
C14 C 1.2244(6) 0.7722(4) 0.6767(3) 0.0295(11) Uani 1.0 2 d .
C15 C 1.2855(5) 0.8015(4) 0.5758(3) 0.0254(11) Uani 1.0 2 d .
C16 C 1.3086(5) 0.8317(4) 0.4873(3) 0.0235(10) Uani 1.0 2 d .
C17 C 1.3273(5) 0.8716(4) 0.3820(3) 0.0249(10) Uani 1.0 2 d .
C18 C 1.4983(6) 0.9223(4) 0.3279(3) 0.0307(11) Uani 1.0 2 d .
C19 C 1.5229(7) 0.9610(4) 0.2271(3) 0.0365(12) Uani 1.0 2 d .
C20 C 1.3758(7) 0.9534(4) 0.1780(3) 0.0380(12) Uani 1.0 2 d .
C21 C 1.2060(6) 0.9037(4) 0.2292(3) 0.0320(12) Uani 1.0 2 d .
C22 C 1.1765(5) 0.8588(4) 0.3316(3) 0.0246(10) Uani 1.0 2 d .
C23 C 1.0049(5) 0.7867(4) 0.3838(3) 0.0239(10) Uani 1.0 2 d .
C24 C 0.9481(5) 0.6791(4) 0.3407(3) 0.0292(11) Uani 1.0 2 d .
C25 C 0.8182(5) 0.5873(4) 0.3930(3) 0.0288(11) Uani 1.0 2 d .
C26 C 0.7476(5) 0.5997(4) 0.4916(3) 0.0286(11) Uani 1.0 2 d .
C27 C 0.7939(5) 0.7105(4) 0.5340(3) 0.0195(9) Uani 1.0 2 d .
C28 C 0.9183(5) 0.8061(4) 0.4779(3) 0.0206(10) Uani 1.0 2 d .
H1 H 0.613(7) 0.425(6) 0.562(4) 0.065(15) Uiso 1.0 2 d .
H2 H 0.8255 0.8198 0.7025 0.0330 Uiso 1.0 2 calc R
H3 H 0.6248 0.4834 0.8935 0.0335 Uiso 1.0 2 calc R
H4 H 0.5272 0.4007 0.7663 0.0371 Uiso 1.0 2 calc R
H5 H 0.6405 0.6415 1.0019 0.0411 Uiso 1.0 2 calc R
H6 H 0.7959 0.6838 1.1216 0.0575 Uiso 1.0 2 calc R
H7 H 1.1003 0.7503 1.0804 0.0566 Uiso 1.0 2 calc R
H8 H 1.2531 0.7774 0.9192 0.0408 Uiso 1.0 2 calc R
H9 H 1.5948 0.9300 0.3616 0.0375 Uiso 1.0 2 calc R
H10 H 1.6378 0.9916 0.1921 0.0429 Uiso 1.0 2 calc R
H11 H 1.3910 0.9825 0.1100 0.0458 Uiso 1.0 2 calc R
H12 H 1.1091 0.8995 0.1947 0.0402 Uiso 1.0 2 calc R
H13 H 1.0002 0.6695 0.2757 0.0376 Uiso 1.0 2 calc R
H14 H 0.7778 0.5201 0.3637 0.0377 Uiso 1.0 2 calc R
H15 H 0.9434 0.8826 0.5044 0.0250 Uiso 1.0 2 calc R

loop_
_atom_site_aniso_label
_atom_site_aniso_U_11
_atom_site_aniso_U_22
_atom_site_aniso_U_33
_atom_site_aniso_U_12
_atom_site_aniso_U_13
_atom_site_aniso_U_23
N1 0.0321(19) 0.0179(16) 0.051(3) -0.0063(15) -0.0194(17) -0.0050(16)
C1 0.0192(19) 0.0167(17) 0.043(3) -0.0012(15) -0.0103(17) -0.0043(17)
C2 0.0097(17) 0.0208(17) 0.023(2) -0.0028(14) 0.0029(15) -0.0025(15)
C3 0.031(2) 0.0170(17) 0.035(3) -0.0042(16) -0.0118(18) -0.0044(16)
C4 0.023(2) 0.0199(18) 0.035(3) 0.0002(16) -0.0042(17) -0.0026(17)
C5 0.0213(19) 0.034(3) 0.028(3) -0.0042(17) 0.0057(17) -0.0013(18)
C6 0.026(2) 0.0207(19) 0.046(3) -0.0076(16) -0.0055(19) 0.0002(19)
C7 0.035(3) 0.025(2) 0.027(3) -0.0066(18) 0.0002(18) -0.0026(17)
C8 0.032(3) 0.042(3) 0.028(3) -0.0054(19) 0.0115(19) -0.004(2)
C9 0.074(4) 0.048(3) 0.022(3) -0.002(3) -0.009(3) -0.007(2)
C10 0.068(4) 0.037(3) 0.037(3) -0.010(3) -0.022(3) -0.006(2)
C11 0.047(3) 0.032(2) 0.022(3) -0.0094(19) -0.0059(19) -0.0044(18)
C12 0.034(3) 0.0212(18) 0.0155(19) -0.0018(16) -0.0004(16) -0.0012(15)
C13 0.037(3) 0.0170(18) 0.043(3) -0.0012(17) -0.023(2) -0.0062(18)
C14 0.035(3) 0.0218(19) 0.038(3) -0.0066(17) -0.022(2) -0.0027(18)
C15 0.025(2) 0.0178(17) 0.038(3) 0.0000(15) -0.0151(18) -0.0081(17)
C16 0.0206(19) 0.0140(16) 0.040(3) 0.0020(15) -0.0145(17) -0.0093(16)
C17 0.030(2) 0.0127(16) 0.035(3) 0.0010(15) -0.0155(18) -0.0028(16)
C18 0.029(3) 0.0204(19) 0.044(3) -0.0086(17) -0.0110(19) 0.0010(18)
C19 0.046(3) 0.022(2) 0.039(3) -0.0073(19) -0.007(2) 0.0028(18)
C20 0.061(3) 0.0200(19) 0.035(3) -0.005(2) -0.012(3) -0.0038(18)
C21 0.041(3) 0.0220(19) 0.038(3) -0.0041(18) -0.018(2) -0.0049(18)
C22 0.029(2) 0.0159(17) 0.031(3) -0.0011(16) -0.0123(17) -0.0032(16)
C23 0.0231(19) 0.0167(17) 0.035(3) -0.0031(15) -0.0125(17) -0.0036(16)
C24 0.031(3) 0.0218(19) 0.041(3) 0.0024(17) -0.0199(19) -0.0114(17)
C25 0.031(2) 0.0200(18) 0.043(3) -0.0011(16) -0.0194(19) -0.0130(17)
C26 0.026(2) 0.0158(17) 0.050(3) -0.0033(16) -0.0210(19) -0.0032(18)
C27 0.0118(17) 0.0165(17) 0.029(2) 0.0009(14) -0.0029(15) -0.0050(15)
C28 0.0198(18) 0.0234(18) 0.020(2) -0.0029(15) -0.0027(15) -0.0071(15)

loop_
_atom_type_symbol
_atom_type_description
_atom_type_scat_dispersion_real
_atom_type_scat_dispersion_imag
_atom_type_scat_source
C C 0.0033 0.0016
;
International Tables for Crystallography
(1992, Vol. C, Tables 4.2.6.8 and 6.1.1.4)
;
H H 0.0000 0.0000
;
International Tables for Crystallography
(1992, Vol. C, Table 6.1.1.4)
;
N N 0.0061 0.0033
;
International Tables for Crystallography
(1992, Vol. C, Tables 4.2.6.8 and 6.1.1.4)
;

loop_
_geom_angle_atom_site_label_1
_geom_angle_atom_site_label_2
_geom_angle_atom_site_label_3
_geom_angle
_geom_angle_publ_flag
C1 N1 C26 108.9(4) yes
N1 C1 C2 108.3(3) yes
N1 C1 C6 131.0(4) yes
C2 C1 C6 120.5(4) yes
C1 C2 C3 119.9(4) yes
C1 C2 C27 106.9(4) yes
C3 C2 C27 131.2(4) yes
C2 C3 C4 120.5(4) yes
C3 C4 C5 118.8(4) yes
C3 C4 C7 120.7(4) yes
C5 C4 C7 120.4(4) yes
C4 C5 C6 121.0(4) yes
C1 C6 C5 118.3(4) yes
C4 C7 C8 122.4(4) yes
C4 C7 C12 120.3(4) yes
C8 C7 C12 117.2(4) yes
C7 C8 C9 121.1(4) yes
C8 C9 C10 120.9(4) yes
C9 C10 C11 120.1(5) yes
C10 C11 C12 119.5(4) yes
C7 C12 C11 121.2(4) yes
C7 C12 C13 123.0(4) yes
C11 C12 C13 115.9(4) yes
C12 C13 C14 176.6(4) yes
C13 C14 C15 169.9(5) yes
C14 C15 C16 169.8(4) yes
C15 C16 C17 177.3(4) yes
C16 C17 C18 119.1(4) yes
C16 C17 C22 121.0(4) yes
C18 C17 C22 119.9(4) yes
C17 C18 C19 121.1(4) yes
C18 C19 C20 119.5(4) yes
C19 C20 C21 120.7(4) yes
C20 C21 C22 121.9(5) yes
C17 C22 C21 116.9(4) yes
C17 C22 C23 121.8(4) yes
C21 C22 C23 121.1(4) yes
C22 C23 C24 118.8(4) yes
C22 C23 C28 121.5(4) yes
C24 C23 C28 119.0(4) yes
C23 C24 C25 121.9(4) yes
C24 C25 C26 117.7(4) yes
N1 C26 C25 131.1(4) yes
N1 C26 C27 107.4(4) yes
C25 C26 C27 121.2(4) yes
C2 C27 C26 107.9(3) yes
C2 C27 C28 130.8(4) yes
C26 C27 C28 119.7(4) yes
C23 C28 C27 120.1(4) yes
C1 N1 H1 123(3) no
C26 N1 H1 125(3) no
C2 C3 H2 119.782 no
C4 C3 H2 119.735 no
C4 C5 H3 119.108 no
C6 C5 H3 119.894 no
C1 C6 H4 121.033 no
C5 C6 H4 120.691 no
C7 C8 H5 118.596 no
C9 C8 H5 120.295 no
C8 C9 H6 119.151 no
C10 C9 H6 119.875 no
C9 C10 H7 119.897 no
C11 C10 H7 119.943 no
C10 C11 H8 119.772 no
C12 C11 H8 120.717 no
C17 C18 H9 118.853 no
C19 C18 H9 120.006 no
C18 C19 H10 120.246 no
C20 C19 H10 120.283 no
C19 C20 H11 119.427 no
C21 C20 H11 119.854 no
C20 C21 H12 119.252 no
C22 C21 H12 118.885 no
C23 C24 H13 119.433 no
C25 C24 H13 118.658 no
C24 C25 H14 121.411 no
C26 C25 H14 120.906 no
C23 C28 H15 120.045 no
C27 C28 H15 119.877 no

loop_
_geom_bond_atom_site_label_1
_geom_bond_atom_site_label_2
_geom_bond_distance
_geom_bond_publ_flag
N1 C1 1.386(6) yes
N1 C26 1.400(5) yes
C1 C2 1.415(6) yes
C1 C6 1.386(6) yes
C2 C3 1.381(6) yes
C2 C27 1.423(5) yes
C3 C4 1.381(5) yes
C4 C5 1.412(6) yes
C4 C7 1.493(7) yes
C5 C6 1.406(7) yes
C7 C8 1.383(6) yes
C7 C12 1.420(6) yes
C8 C9 1.392(8) yes
C9 C10 1.373(8) yes
C10 C11 1.370(6) yes
C11 C12 1.401(7) yes
C12 C13 1.444(6) yes
C13 C14 1.233(6) yes
C14 C15 1.384(6) yes
C15 C16 1.204(6) yes
C16 C17 1.436(6) yes
C17 C18 1.411(5) yes
C17 C22 1.433(6) yes
C18 C19 1.373(6) yes
C19 C20 1.385(7) yes
C20 C21 1.389(6) yes
C21 C22 1.402(6) yes
C22 C23 1.497(5) yes
C23 C24 1.426(6) yes
C23 C28 1.376(5) yes
C24 C25 1.382(5) yes
C25 C26 1.396(6) yes
C26 C27 1.410(6) yes
C27 C28 1.395(5) yes
N1 H1 0.88(6) no
C3 H2 0.930 no
C5 H3 0.930 no
C6 H4 0.930 no
C8 H5 0.930 no
C9 H6 0.930 no
C10 H7 0.930 no
C11 H8 0.930 no
C18 H9 0.930 no
C19 H10 0.930 no
C20 H11 0.930 no
C21 H12 0.930 no
C24 H13 0.930 no
C25 H14 0.930 no
C28 H15 0.930 no

loop_
_geom_torsion_atom_site_label_1
_geom_torsion_atom_site_label_2
_geom_torsion_atom_site_label_3
_geom_torsion_atom_site_label_4
_geom_torsion
_geom_torsion_publ_flag
C1 N1 C26 C25 166.0(4) no
C1 N1 C26 C27 -8.0(4) no
C26 N1 C1 C2 7.9(4) no
C26 N1 C1 C6 -166.1(3) no
N1 C1 C2 C3 -170.3(3) no
N1 C1 C2 C27 -4.6(4) no
N1 C1 C6 C5 167.0(4) no
C2 C1 C6 C5 -6.4(5) no
C6 C1 C2 C3 4.5(5) no
C6 C1 C2 C27 170.1(3) no
C1 C2 C3 C4 4.5(5) no
C1 C2 C27 C26 -0.3(4) no
C1 C2 C27 C28 -165.5(3) no
C3 C2 C27 C26 163.1(3) no
C3 C2 C27 C28 -2.1(6) no
C27 C2 C3 C4 -157.1(3) no
C2 C3 C4 C5 -11.2(5) no
C2 C3 C4 C7 165.6(3) no
C3 C4 C5 C6 9.2(5) no
C3 C4 C7 C8 146.0(3) no
C3 C4 C7 C12 -39.4(5) no
C5 C4 C7 C8 -37.2(5) no
C5 C4 C7 C12 137.4(4) no
C7 C4 C5 C6 -167.6(3) no
C4 C5 C6 C1 -0.5(5) no
C4 C7 C8 C9 174.6(3) no
C4 C7 C12 C11 -175.3(3) no
C4 C7 C12 C13 5.4(5) no
C8 C7 C12 C11 -0.4(5) no
C8 C7 C12 C13 -179.8(3) no
C12 C7 C8 C9 -0.1(6) no
C7 C8 C9 C10 1.3(6) no
C8 C9 C10 C11 -1.9(6) no
C9 C10 C11 C12 1.3(6) no
C10 C11 C12 C7 -0.2(5) no
C10 C11 C12 C13 179.3(3) no
C16 C17 C18 C19 179.7(3) no
C16 C17 C22 C21 178.5(3) no
C16 C17 C22 C23 -7.7(5) no
C18 C17 C22 C21 -2.3(5) no
C18 C17 C22 C23 171.4(3) no
C22 C17 C18 C19 0.5(5) no
C17 C18 C19 C20 1.4(5) no
C18 C19 C20 C21 -1.6(6) no
C19 C20 C21 C22 -0.4(6) no
C20 C21 C22 C17 2.3(5) no
C20 C21 C22 C23 -171.5(3) no
C17 C22 C23 C24 -131.1(4) no
C17 C22 C23 C28 39.5(5) no
C21 C22 C23 C24 42.4(5) no
C21 C22 C23 C28 -147.0(3) no
C22 C23 C24 C25 166.4(3) no
C22 C23 C28 C27 -163.2(3) no
C24 C23 C28 C27 7.4(5) no
C28 C23 C24 C25 -4.4(5) no
C23 C24 C25 C26 -2.0(5) no
C24 C25 C26 N1 -167.9(4) no
C24 C25 C26 C27 5.4(5) no
N1 C26 C27 C2 5.1(4) no
N1 C26 C27 C28 172.2(3) no
C25 C26 C27 C2 -169.6(3) no
C25 C26 C27 C28 -2.5(5) no
C2 C27 C28 C23 159.6(3) no
C26 C27 C28 C23 -4.1(5) no
